data_4088083
loop_
_publ_author_name
'Bienfait, Andr\'e M.'
'Wolf, Benjamin M.'
'T\"ornroos, Karl W.'
'Anwander, Reiner'

_publ_section_title
;
 Ln(II)/Pb(II)--Ln(III)/Pb(0) Redox Approach toward Rare-Earth-Metal
 Half-Sandwich Complexes
;
_journal_issue 24
_journal_name_full Organometallics
_journal_page_first 5734
_journal_paper_doi 10.1021/acs.organomet.5b00837
_journal_volume 34
_journal_year 2015
_chemical_formula_moiety 'C48 H84 Al2 Yb2, 4(C7 H8)'
_chemical_formula_sum 'C76 H116 Al2 Yb2'
_chemical_formula_weight 1429.72
_space_group_crystal_system triclinic
_space_group_IT_number 2
_space_group_name_Hall '-P 1'
_space_group_name_H-M_alt 'P -1'
_atom_sites_solution_hydrogens mixed
_audit_creation_method SHELXL-2014/7
_cell_angle_alpha 103.4308(12)
_cell_angle_beta 100.2053(11)
_cell_angle_gamma 112.0658(8)
_cell_formula_units_Z 1
_cell_length_a 11.2233(8)
_cell_length_b 12.4090(9)
_cell_length_c 14.7476(16)
_cell_measurement_reflns_used 9939
_cell_measurement_temperature 103(2)
_cell_measurement_theta_max 32.04
_cell_measurement_theta_min 2.56
_cell_volume 1769.9(3)
_computing_cell_refinement 'Bruker SAINT'
_computing_data_collection 'Bruker APEX2'
_computing_data_reduction 'Bruker SAINT'
_computing_molecular_graphics 'Bruker SHELXTL'
_computing_publication_material 'Bruker SHELXTL'
_computing_structure_refinement 'SHELXL-2014/7 (Sheldrick, 2014)'
_computing_structure_solution 'SHELXS-97 (Sheldrick 2008)'
_diffrn_ambient_temperature 103(2)
_diffrn_measured_fraction_theta_full 0.999
_diffrn_measured_fraction_theta_max 0.993
_diffrn_measurement_device_type 'Bruker APEX-II CCD'
_diffrn_measurement_method '\w scans'
_diffrn_radiation_type MoK\a
_diffrn_radiation_wavelength 0.71073
_diffrn_reflns_av_R_equivalents 0.0416
_diffrn_reflns_av_unetI/netI 0.0408
_diffrn_reflns_Laue_measured_fraction_full 0.999
_diffrn_reflns_Laue_measured_fraction_max 0.993
_diffrn_reflns_limit_h_max 16
_diffrn_reflns_limit_h_min -16
_diffrn_reflns_limit_k_max 18
_diffrn_reflns_limit_k_min -18
_diffrn_reflns_limit_l_max 21
_diffrn_reflns_limit_l_min -22
_diffrn_reflns_number 33341
_diffrn_reflns_point_group_measured_fraction_full 0.999
_diffrn_reflns_point_group_measured_fraction_max 0.993
_diffrn_reflns_theta_full 25.242
_diffrn_reflns_theta_max 32.045
_diffrn_reflns_theta_min 1.874
_diffrn_source 'Rotating anode'
_exptl_absorpt_coefficient_mu 2.690
_exptl_absorpt_correction_type numerical
_exptl_absorpt_process_details SADABS-2014/3
_exptl_crystal_colour blue
_exptl_crystal_density_diffrn 1.341
_exptl_crystal_description 'flat prism'
_exptl_crystal_F_000 738
_exptl_crystal_size_max 0.774
_exptl_crystal_size_mid 0.670
_exptl_crystal_size_min 0.218
_exptl_transmission_factor_max 0.7949
_exptl_transmission_factor_min 0.2217
_refine_diff_density_max 4.258
_refine_diff_density_min -1.017
_refine_diff_density_rms 0.150
_refine_ls_extinction_method none
_refine_ls_goodness_of_fit_ref 1.049
_refine_ls_hydrogen_treatment mixed
_refine_ls_matrix_type full
_refine_ls_number_parameters 393
_refine_ls_number_reflns 12265
_refine_ls_number_restraints 12
_refine_ls_restrained_S_all 1.049
_refine_ls_R_factor_all 0.0327
_refine_ls_R_factor_gt 0.0305
_refine_ls_shift/su_max 0.003
_refine_ls_shift/su_mean 0.000
_refine_ls_structure_factor_coef Fsqd
_refine_ls_weighting_details 'w=1/[\s^2^(Fo^2^)+(0.0478P)^2^+0.7168P] where P=(Fo^2^+2Fc^2^)/3'
_refine_ls_weighting_scheme calc
_refine_ls_wR_factor_gt 0.0764
_refine_ls_wR_factor_ref 0.0781
_reflns_Friedel_coverage 0.000
_reflns_number_gt 11541
_reflns_number_total 12265
_reflns_threshold_expression 'I > 2\s(I)'
_cod_data_source_file om5b00837_si_002.cif
_cod_data_source_block Compound7b
_cod_database_code 4088083
_shelx_shelxl_version_number 2014/7
_shelx_space_group_comment
;
The symmetry employed for this shelxl refinement is uniquely defined
by the following loop, which should always be used as a source of
symmetry information in preference to the above space-group names.
They are only intended as comments.
;
_shelx_estimated_absorpt_t_min 0.230
_shelx_estimated_absorpt_t_max 0.592

loop_
_space_group_symop_operation_xyz
'x, y, z'
'-x, -y, -z'

loop_
_atom_site_label
_atom_site_type_symbol
_atom_site_fract_x
_atom_site_fract_y
_atom_site_fract_z
_atom_site_U_iso_or_equiv
_atom_site_adp_type
_atom_site_occupancy
_atom_site_site_symmetry_order
_atom_site_calc_flag
_atom_site_refinement_flags_posn
_atom_site_refinement_flags_adp
Yb1 Yb 0.23930(2) 0.22237(2) 0.34314(2) 0.01133(3) Uani 1 1 d . .
Al1 Al 0.29221(6) 0.60710(6) 0.52644(5) 0.01443(11) Uani 1 1 d . .
C1 C 0.2607(2) 0.43711(18) 0.44266(15) 0.0167(3) Uani 1 1 d D .
H1A H 0.319(2) 0.455(3) 0.4029(18) 0.025 Uiso 1 1 d D U
H1B H 0.1659(15) 0.390(3) 0.4072(19) 0.025 Uiso 1 1 d D U
H1C H 0.288(3) 0.406(3) 0.4924(17) 0.025 Uiso 1 1 d D U
C2 C 0.2465(2) 0.6947(2) 0.43903(19) 0.0237(4) Uani 1 1 d . .
H2A H 0.2638 0.7774 0.4782 0.036 Uiso 1 1 calc R U
H2B H 0.1513 0.6489 0.4014 0.036 Uiso 1 1 calc R U
H2C H 0.3020 0.7009 0.3943 0.036 Uiso 1 1 calc R U
C3 C 0.1939(3) 0.5960(2) 0.6262(2) 0.0280(5) Uani 1 1 d . .
H3A H 0.2135 0.6791 0.6663 0.042 Uiso 1 1 calc R U
H3B H 0.2228 0.5539 0.6677 0.042 Uiso 1 1 calc R U
H3C H 0.0971 0.5497 0.5936 0.042 Uiso 1 1 calc R U
C4 C 0.4957(2) 0.68300(19) 0.59272(15) 0.0165(3) Uani 1 1 d D .
H4A H 0.511(3) 0.628(2) 0.6237(19) 0.025 Uiso 1 1 d D U
H4B H 0.527(3) 0.7649(17) 0.6377(18) 0.025 Uiso 1 1 d D U
H4C H 0.534(3) 0.685(3) 0.5386(16) 0.025 Uiso 1 1 d D U
C5 C 0.2488(2) 0.17964(18) 0.50960(15) 0.0167(3) Uani 1 1 d . .
C6 C 0.2678(2) 0.08530(18) 0.44678(15) 0.0154(3) Uani 1 1 d . .
C7 C 0.1476(2) 0.01008(18) 0.37000(15) 0.0158(3) Uani 1 1 d . .
C8 C 0.0520(2) 0.05726(19) 0.38530(16) 0.0178(4) Uani 1 1 d . .
C9 C 0.1146(2) 0.1617(2) 0.47048(16) 0.0182(4) Uani 1 1 d . .
C10 C 0.0430(3) 0.2288(3) 0.5177(2) 0.0320(6) Uani 1 1 d . .
H10A H -0.0148 0.2422 0.4677 0.048 Uiso 1 1 calc R U
H10B H 0.1093 0.3083 0.5651 0.048 Uiso 1 1 calc R U
H10C H -0.0121 0.1796 0.5510 0.048 Uiso 1 1 calc R U
C11 C -0.0971(2) -0.0044(3) 0.3350(2) 0.0282(5) Uani 1 1 d . .
H11A H -0.1227 0.0513 0.3077 0.042 Uiso 1 1 calc R U
H11B H -0.1459 -0.0246 0.3822 0.042 Uiso 1 1 calc R U
H11C H -0.1197 -0.0801 0.2824 0.042 Uiso 1 1 calc R U
C12 C 0.1229(3) -0.1095(2) 0.29746(17) 0.0226(4) Uani 1 1 d . .
H12A H 0.1934 -0.0947 0.2646 0.034 Uiso 1 1 calc R U
H12B H 0.0350 -0.1432 0.2490 0.034 Uiso 1 1 calc R U
H12C H 0.1244 -0.1682 0.3315 0.034 Uiso 1 1 calc R U
C13 C 0.3892(2) 0.0595(2) 0.46449(19) 0.0237(4) Uani 1 1 d . .
H13A H 0.4086 0.0355 0.4026 0.036 Uiso 1 1 calc R U
H13B H 0.3714 -0.0074 0.4923 0.036 Uiso 1 1 calc R U
H13C H 0.4668 0.1337 0.5101 0.036 Uiso 1 1 calc R U
C14 C 0.3458(3) 0.2707(2) 0.60575(16) 0.0250(4) Uani 1 1 d . .
H14A H 0.4381 0.2913 0.6030 0.037 Uiso 1 1 calc R U
H14B H 0.3308 0.2346 0.6575 0.037 Uiso 1 1 calc R U
H14C H 0.3318 0.3454 0.6194 0.037 Uiso 1 1 calc R U
C15 C 0.0880(2) 0.11713(19) 0.16209(14) 0.0164(3) Uani 1 1 d . .
C16 C 0.0982(2) 0.2385(2) 0.19135(15) 0.0181(4) Uani 1 1 d . .
C17 C 0.2329(3) 0.3216(2) 0.20407(16) 0.0225(4) Uani 1 1 d . .
C18 C 0.3055(2) 0.2509(2) 0.18427(16) 0.0230(4) Uani 1 1 d . .
C19 C 0.2167(2) 0.1253(2) 0.15942(15) 0.0193(4) Uani 1 1 d . .
C20 C 0.2493(3) 0.0190(3) 0.12148(19) 0.0324(6) Uani 1 1 d . .
H20A H 0.3242 0.0241 0.1707 0.049 Uiso 1 1 calc R U
H20B H 0.2745 0.0226 0.0616 0.049 Uiso 1 1 calc R U
H20C H 0.1702 -0.0588 0.1076 0.049 Uiso 1 1 calc R U
C21 C 0.4463(3) 0.2977(4) 0.1753(2) 0.0433(8) Uani 1 1 d . .
H21A H 0.4907 0.2505 0.1985 0.065 Uiso 1 1 calc R U
H21B H 0.4971 0.3849 0.2147 0.065 Uiso 1 1 calc R U
H21C H 0.4426 0.2882 0.1069 0.065 Uiso 1 1 calc R U
C22 C 0.2850(4) 0.4576(2) 0.2214(2) 0.0424(8) Uani 1 1 d . .
H22A H 0.3803 0.4991 0.2592 0.064 Uiso 1 1 calc R U
H22B H 0.2338 0.4899 0.2578 0.064 Uiso 1 1 calc R U
H22C H 0.2748 0.4724 0.1587 0.064 Uiso 1 1 calc R U
C23 C -0.0174(3) 0.2709(3) 0.1972(2) 0.0326(6) Uani 1 1 d . .
H23A H -0.0694 0.2260 0.2343 0.049 Uiso 1 1 calc R U
H23B H -0.0755 0.2482 0.1313 0.049 Uiso 1 1 calc R U
H23C H 0.0174 0.3596 0.2299 0.049 Uiso 1 1 calc R U
C24 C -0.0415(3) 0.0003(2) 0.12211(18) 0.0267(5) Uani 1 1 d . .
H24A H -0.1106 0.0143 0.1487 0.040 Uiso 1 1 calc R U
H24B H -0.0268 -0.0654 0.1409 0.040 Uiso 1 1 calc R U
H24C H -0.0714 -0.0237 0.0508 0.040 Uiso 1 1 calc R U
C25 C 0.7983(3) 0.5928(2) 0.17793(19) 0.0276(5) Uani 1 1 d . .
H25A H 0.7470 0.5748 0.2218 0.033 Uiso 1 1 calc R U
C26 C 0.7602(3) 0.6425(3) 0.11027(19) 0.0323(5) Uani 1 1 d . .
C27 C 0.8380(4) 0.6688(3) 0.0470(2) 0.0408(7) Uani 1 1 d . .
H27A H 0.8143 0.7043 0.0003 0.049 Uiso 1 1 calc R U
C28 C 0.9479(4) 0.6443(3) 0.0512(2) 0.0438(8) Uani 1 1 d . .
H28A H 0.9989 0.6620 0.0071 0.053 Uiso 1 1 calc R U
C29 C 0.9847(3) 0.5939(3) 0.1198(2) 0.0368(6) Uani 1 1 d . .
H29A H 1.0608 0.5768 0.1230 0.044 Uiso 1 1 calc R U
C30 C 0.9091(3) 0.5687(2) 0.1836(2) 0.0290(5) Uani 1 1 d . .
H30A H 0.9338 0.5349 0.2313 0.035 Uiso 1 1 calc R U
C31 C 0.6376(4) 0.6684(4) 0.1057(3) 0.0535(10) Uani 1 1 d . .
H31A H 0.5973 0.6449 0.1560 0.080 Uiso 1 1 calc R U
H31B H 0.5717 0.6207 0.0413 0.080 Uiso 1 1 calc R U
H31C H 0.6648 0.7564 0.1168 0.080 Uiso 1 1 calc R U
C32 C 0.5107(3) 0.9115(3) 0.0853(3) 0.0416(7) Uani 1 1 d . .
H32A H 0.5213 0.9181 0.0241 0.050 Uiso 1 1 calc R U
C33 C 0.4136(3) 0.8077(3) 0.0896(2) 0.0363(6) Uani 1 1 d . .
C34 C 0.4005(4) 0.7980(4) 0.1790(3) 0.0508(9) Uani 1 1 d . .
H34A H 0.3338 0.7249 0.1817 0.061 Uiso 1 1 calc R U
C35 C 0.4787(5) 0.8882(5) 0.2607(3) 0.0568(10) Uani 1 1 d . .
H35A H 0.4664 0.8785 0.3209 0.068 Uiso 1 1 calc R U
C36 C 0.5775(5) 0.9959(5) 0.2618(3) 0.0677(15) Uani 1 1 d . .
H36A H 0.6321 1.0594 0.3219 0.081 Uiso 1 1 calc R U
C37 C 0.5973(4) 1.0113(4) 0.1740(5) 0.0664(14) Uani 1 1 d . .
H37A H 0.6652 1.0847 0.1726 0.080 Uiso 1 1 calc R U
C38 C 0.3231(5) 0.7052(5) -0.0015(4) 0.0677(13) Uani 1 1 d . .
H38A H 0.2748 0.7355 -0.0436 0.101 Uiso 1 1 calc R U
H38B H 0.2582 0.6392 0.0146 0.101 Uiso 1 1 calc R U
H38C H 0.3765 0.6734 -0.0357 0.101 Uiso 1 1 calc R U

loop_
_atom_site_aniso_label
_atom_site_aniso_U_11
_atom_site_aniso_U_22
_atom_site_aniso_U_33
_atom_site_aniso_U_23
_atom_site_aniso_U_13
_atom_site_aniso_U_12
Yb1 0.01156(4) 0.01173(4) 0.01214(4) 0.00531(3) 0.00441(3) 0.00533(3)
Al1 0.0130(2) 0.0138(2) 0.0191(3) 0.0063(2) 0.0061(2) 0.0074(2)
C1 0.0196(9) 0.0148(8) 0.0182(8) 0.0070(6) 0.0072(7) 0.0085(7)
C2 0.0194(9) 0.0195(9) 0.0329(11) 0.0120(8) 0.0029(8) 0.0092(8)
C3 0.0256(11) 0.0307(12) 0.0295(11) 0.0071(9) 0.0160(9) 0.0122(10)
C4 0.0140(8) 0.0176(8) 0.0193(8) 0.0077(7) 0.0060(7) 0.0069(7)
C5 0.0204(9) 0.0143(8) 0.0149(8) 0.0064(6) 0.0061(7) 0.0058(7)
C6 0.0158(8) 0.0135(8) 0.0176(8) 0.0074(6) 0.0040(7) 0.0062(7)
C7 0.0172(8) 0.0133(8) 0.0157(8) 0.0057(6) 0.0043(7) 0.0052(7)
C8 0.0142(8) 0.0187(8) 0.0233(9) 0.0126(7) 0.0072(7) 0.0058(7)
C9 0.0215(9) 0.0196(9) 0.0215(9) 0.0119(7) 0.0139(8) 0.0109(8)
C10 0.0409(14) 0.0335(12) 0.0443(15) 0.0222(11) 0.0333(13) 0.0249(12)
C11 0.0144(9) 0.0361(13) 0.0351(12) 0.0217(10) 0.0082(9) 0.0057(9)
C12 0.0305(11) 0.0152(8) 0.0198(9) 0.0056(7) 0.0059(8) 0.0084(8)
C13 0.0191(9) 0.0203(9) 0.0347(12) 0.0137(9) 0.0045(8) 0.0105(8)
C14 0.0342(12) 0.0188(9) 0.0158(9) 0.0058(7) 0.0040(8) 0.0066(9)
C15 0.0168(8) 0.0174(8) 0.0142(8) 0.0058(6) 0.0022(6) 0.0074(7)
C16 0.0223(9) 0.0221(9) 0.0166(8) 0.0099(7) 0.0064(7) 0.0143(8)
C17 0.0294(11) 0.0185(9) 0.0159(9) 0.0087(7) 0.0050(8) 0.0056(8)
C18 0.0162(9) 0.0349(12) 0.0163(9) 0.0121(8) 0.0072(7) 0.0062(9)
C19 0.0219(9) 0.0269(10) 0.0140(8) 0.0065(7) 0.0061(7) 0.0155(8)
C20 0.0460(15) 0.0460(15) 0.0221(10) 0.0110(10) 0.0135(10) 0.0361(14)
C21 0.0191(11) 0.077(2) 0.0246(12) 0.0225(14) 0.0108(9) 0.0063(13)
C22 0.071(2) 0.0197(11) 0.0202(11) 0.0106(9) 0.0050(12) 0.0041(12)
C23 0.0390(14) 0.0481(15) 0.0280(12) 0.0156(11) 0.0105(10) 0.0345(13)
C24 0.0234(10) 0.0262(11) 0.0202(10) 0.0083(8) 0.0002(8) 0.0025(9)
C25 0.0296(12) 0.0295(11) 0.0241(11) 0.0076(9) 0.0086(9) 0.0136(10)
C26 0.0413(14) 0.0282(12) 0.0212(10) -0.0001(9) -0.0038(10) 0.0194(11)
C27 0.073(2) 0.0224(11) 0.0187(11) 0.0036(9) 0.0034(12) 0.0179(13)
C28 0.059(2) 0.0271(13) 0.0332(14) 0.0013(11) 0.0259(14) 0.0055(13)
C29 0.0329(13) 0.0268(12) 0.0425(15) -0.0019(11) 0.0147(12) 0.0106(11)
C30 0.0328(13) 0.0259(11) 0.0300(12) 0.0088(9) 0.0074(10) 0.0157(10)
C31 0.054(2) 0.057(2) 0.0439(18) 0.0009(16) -0.0075(16) 0.0380(19)
C32 0.0403(16) 0.0518(18) 0.062(2) 0.0334(16) 0.0312(15) 0.0340(15)
C33 0.0318(13) 0.0397(15) 0.0433(16) 0.0101(12) 0.0118(12) 0.0233(12)
C34 0.068(2) 0.064(2) 0.056(2) 0.0325(19) 0.037(2) 0.050(2)
C35 0.070(3) 0.072(3) 0.058(2) 0.030(2) 0.023(2) 0.054(2)
C36 0.053(2) 0.090(3) 0.048(2) -0.017(2) -0.0124(18) 0.054(3)
C37 0.0291(16) 0.050(2) 0.121(5) 0.021(3) 0.024(2) 0.0209(16)
C38 0.049(2) 0.065(3) 0.072(3) -0.009(2) 0.003(2) 0.033(2)

loop_
_atom_type_symbol
_atom_type_description
_atom_type_scat_dispersion_real
_atom_type_scat_dispersion_imag
_atom_type_scat_source
C C 0.0033 0.0016 'International Tables Vol C Tables 4.2.6.8 and 6.1.1.4'
H H 0.0000 0.0000 'International Tables Vol C Tables 4.2.6.8 and 6.1.1.4'
Al Al 0.0645 0.0514 'International Tables Vol C Tables 4.2.6.8 and 6.1.1.4'
Yb Yb -0.3850 5.5486 'International Tables Vol C Tables 4.2.6.8 and 6.1.1.4'

loop_
_geom_angle_atom_site_label_1
_geom_angle_atom_site_label_2
_geom_angle_atom_site_label_3
_geom_angle
_geom_angle_site_symmetry_1
_geom_angle_site_symmetry_3
C7 Yb1 C16 116.00(7) . .
C7 Yb1 C6 31.52(6) . .
C16 Yb1 C6 147.51(7) . .
C7 Yb1 C8 31.83(6) . .
C16 Yb1 C8 100.93(7) . .
C6 Yb1 C8 52.14(6) . .
C7 Yb1 C15 89.46(6) . .
C16 Yb1 C15 31.64(6) . .
C6 Yb1 C15 119.14(6) . .
C8 Yb1 C15 87.00(7) . .
C7 Yb1 C9 52.36(6) . .
C16 Yb1 C9 116.07(7) . .
C6 Yb1 C9 52.13(7) . .
C8 Yb1 C9 31.36(7) . .
C15 Yb1 C9 114.31(7) . .
C7 Yb1 C19 93.20(7) . .
C16 Yb1 C19 52.25(7) . .
C6 Yb1 C19 112.52(7) . .
C8 Yb1 C19 106.36(7) . .
C15 Yb1 C19 31.45(7) . .
C9 Yb1 C19 137.64(7) . .
C7 Yb1 C5 52.44(6) . .
C16 Yb1 C5 147.62(7) . .
C6 Yb1 C5 31.64(6) . .
C8 Yb1 C5 52.17(7) . .
C15 Yb1 C5 138.42(6) . .
C9 Yb1 C5 31.57(7) . .
C19 Yb1 C5 143.57(7) . .
C7 Yb1 C1 131.45(6) . .
C16 Yb1 C1 87.83(7) . .
C6 Yb1 C1 115.06(6) . .
C8 Yb1 C1 106.34(7) . .
C15 Yb1 C1 119.11(6) . .
C9 Yb1 C1 79.43(6) . .
C19 Yb1 C1 132.14(7) . .
C5 Yb1 C1 84.28(6) . .
C7 Yb1 C17 141.08(7) . .
C16 Yb1 C17 31.57(7) . .
C6 Yb1 C17 163.35(8) . .
C8 Yb1 C17 132.50(7) . .
C15 Yb1 C17 51.99(7) . .
C9 Yb1 C17 142.12(8) . .
C19 Yb1 C17 51.91(7) . .
C5 Yb1 C17 164.50(7) . .
C1 Yb1 C17 80.24(7) . .
C7 Yb1 C18 122.63(7) . .
C16 Yb1 C18 51.99(7) . .
C6 Yb1 C18 132.38(7) . .
C8 Yb1 C18 136.62(7) . .
C15 Yb1 C18 51.67(7) . .
C9 Yb1 C18 165.92(8) . .
C19 Yb1 C18 31.13(7) . .
C5 Yb1 C18 159.79(7) . .
C1 Yb1 C18 105.54(7) . .
C17 Yb1 C18 31.31(8) . .
C7 Yb1 C4 106.49(6) . 2_666
C16 Yb1 C4 126.73(7) . 2_666
C6 Yb1 C4 79.47(6) . 2_666
C8 Yb1 C4 131.22(6) . 2_666
C15 Yb1 C4 127.41(6) . 2_666
C9 Yb1 C4 114.93(7) . 2_666
C19 Yb1 C4 96.62(7) . 2_666
C5 Yb1 C4 84.24(7) . 2_666
C1 Yb1 C4 87.12(6) . 2_666
C17 Yb1 C4 95.53(7) . 2_666
C18 Yb1 C4 78.77(7) . 2_666
C7 Yb1 H1A 151.1(4) . .
C16 Yb1 H1A 82.3(6) . .
C6 Yb1 H1A 127.2(6) . .
C8 Yb1 H1A 127.4(4) . .
C15 Yb1 H1A 113.2(6) . .
C9 Yb1 H1A 100.2(4) . .
C19 Yb1 H1A 115.5(5) . .
C5 Yb1 H1A 99.9(5) . .
C1 Yb1 H1A 21.2(4) . .
C17 Yb1 H1A 65.3(5) . .
C18 Yb1 H1A 86.2(4) . .
C4 Yb1 H1A 74.7(5) 2_666 .
C7 Yb1 H1B 123.3(6) . .
C16 Yb1 H1B 73.6(5) . .
C6 Yb1 H1B 120.0(6) . .
C8 Yb1 H1B 92.9(5) . .
C15 Yb1 H1B 102.5(5) . .
C9 Yb1 H1B 72.7(6) . .
C19 Yb1 H1B 124.7(6) . .
C5 Yb1 H1B 88.7(6) . .
C1 Yb1 H1B 21.5(4) . .
C17 Yb1 H1B 76.7(6) . .
C18 Yb1 H1B 107.0(6) . .
C4 Yb1 H1B 108.6(4) 2_666 .
H1A Yb1 H1B 37.1(5) . .
C7 Yb1 H1C 114.5(4) . .
C16 Yb1 H1C 108.3(4) . .
C6 Yb1 H1C 94.1(4) . .
C8 Yb1 H1C 96.4(6) . .
C15 Yb1 H1C 138.6(4) . .
C9 Yb1 H1C 65.9(5) . .
C19 Yb1 H1C 152.1(4) . .
C5 Yb1 H1C 64.0(4) . .
C1 Yb1 H1C 21.2(4) . .
C17 Yb1 H1C 100.7(4) . .
C18 Yb1 H1C 122.5(5) . .
C4 Yb1 H1C 79.5(6) 2_666 .
H1A Yb1 H1C 36.7(5) . .
H1B Yb1 H1C 36.3(5) . .
C2 Al1 C3 113.70(11) . .
C2 Al1 C1 108.58(10) . .
C3 Al1 C1 111.64(10) . .
C2 Al1 C4 111.76(9) . .
C3 Al1 C4 109.99(10) . .
C1 Al1 C4 100.39(9) . .
Al1 C1 Yb1 175.46(11) . .
Al1 C1 H1A 103.8(19) . .
Yb1 C1 H1A 74.8(19) . .
Al1 C1 H1B 109.3(19) . .
Yb1 C1 H1B 75.1(19) . .
H1A C1 H1B 115(2) . .
Al1 C1 H1C 100.3(19) . .
Yb1 C1 H1C 76.7(19) . .
H1A C1 H1C 115.0(19) . .
H1B C1 H1C 111.9(19) . .
Al1 C2 H2A 109.5 . .
Al1 C2 H2B 109.5 . .
H2A C2 H2B 109.5 . .
Al1 C2 H2C 109.5 . .
H2A C2 H2C 109.5 . .
H2B C2 H2C 109.5 . .
Al1 C3 H3A 109.5 . .
Al1 C3 H3B 109.5 . .
H3A C3 H3B 109.5 . .
Al1 C3 H3C 109.5 . .
H3A C3 H3C 109.5 . .
H3B C3 H3C 109.5 . .
Al1 C4 Yb1 173.15(10) . 2_666
Al1 C4 H4A 106.6(19) . .
Yb1 C4 H4A 76.6(19) 2_666 .
Al1 C4 H4B 111(2) . .
Yb1 C4 H4B 73(2) 2_666 .
H4A C4 H4B 113(2) . .
Al1 C4 H4C 103.7(19) . .
Yb1 C4 H4C 69.4(19) 2_666 .
H4A C4 H4C 111.0(19) . .
H4B C4 H4C 111(2) . .
C6 C5 C9 107.22(18) . .
C6 C5 C14 126.1(2) . .
C9 C5 C14 126.3(2) . .
C6 C5 Yb1 73.45(11) . .
C9 C5 Yb1 74.05(11) . .
C14 C5 Yb1 123.95(14) . .
C7 C6 C5 108.78(18) . .
C7 C6 C13 124.73(19) . .
C5 C6 C13 126.1(2) . .
C7 C6 Yb1 74.04(11) . .
C5 C6 Yb1 74.91(11) . .
C13 C6 Yb1 122.76(14) . .
C6 C7 C8 107.53(18) . .
C6 C7 C12 123.89(19) . .
C8 C7 C12 127.79(19) . .
C6 C7 Yb1 74.44(11) . .
C8 C7 Yb1 74.64(11) . .
C12 C7 Yb1 124.68(14) . .
C9 C8 C7 108.12(18) . .
C9 C8 C11 123.4(2) . .
C7 C8 C11 127.4(2) . .
C9 C8 Yb1 74.52(11) . .
C7 C8 Yb1 73.53(11) . .
C11 C8 Yb1 127.55(14) . .
C8 C9 C5 108.35(18) . .
C8 C9 C10 124.4(2) . .
C5 C9 C10 126.6(2) . .
C8 C9 Yb1 74.12(11) . .
C5 C9 Yb1 74.39(11) . .
C10 C9 Yb1 124.27(15) . .
C9 C10 H10A 109.5 . .
C9 C10 H10B 109.5 . .
H10A C10 H10B 109.5 . .
C9 C10 H10C 109.5 . .
H10A C10 H10C 109.5 . .
H10B C10 H10C 109.5 . .
C8 C11 H11A 109.5 . .
C8 C11 H11B 109.5 . .
H11A C11 H11B 109.5 . .
C8 C11 H11C 109.5 . .
H11A C11 H11C 109.5 . .
H11B C11 H11C 109.5 . .
C7 C12 H12A 109.5 . .
C7 C12 H12B 109.5 . .
H12A C12 H12B 109.5 . .
C7 C12 H12C 109.5 . .
H12A C12 H12C 109.5 . .
H12B C12 H12C 109.5 . .
C6 C13 H13A 109.5 . .
C6 C13 H13B 109.5 . .
H13A C13 H13B 109.5 . .
C6 C13 H13C 109.5 . .
H13A C13 H13C 109.5 . .
H13B C13 H13C 109.5 . .
C5 C14 H14A 109.5 . .
C5 C14 H14B 109.5 . .
H14A C14 H14B 109.5 . .
C5 C14 H14C 109.5 . .
H14A C14 H14C 109.5 . .
H14B C14 H14C 109.5 . .
C19 C15 C16 108.11(19) . .
C19 C15 C24 125.4(2) . .
C16 C15 C24 125.5(2) . .
C19 C15 Yb1 74.59(11) . .
C16 C15 Yb1 73.60(12) . .
C24 C15 Yb1 126.68(14) . .
C15 C16 C17 107.86(19) . .
C15 C16 C23 125.4(2) . .
C17 C16 C23 126.5(2) . .
C15 C16 Yb1 74.76(11) . .
C17 C16 Yb1 75.46(12) . .
C23 C16 Yb1 120.61(15) . .
C18 C17 C16 107.7(2) . .
C18 C17 C22 125.6(3) . .
C16 C17 C22 126.3(3) . .
C18 C17 Yb1 74.75(12) . .
C16 C17 Yb1 72.97(12) . .
C22 C17 Yb1 124.38(16) . .
C19 C18 C17 108.36(19) . .
C19 C18 C21 124.6(3) . .
C17 C18 C21 126.4(3) . .
C19 C18 Yb1 73.66(12) . .
C17 C18 Yb1 73.94(12) . .
C21 C18 Yb1 125.61(16) . .
C18 C19 C15 108.00(19) . .
C18 C19 C20 125.1(2) . .
C15 C19 C20 126.2(2) . .
C18 C19 Yb1 75.21(12) . .
C15 C19 Yb1 73.96(11) . .
C20 C19 Yb1 124.06(15) . .
C19 C20 H20A 109.5 . .
C19 C20 H20B 109.5 . .
H20A C20 H20B 109.5 . .
C19 C20 H20C 109.5 . .
H20A C20 H20C 109.5 . .
H20B C20 H20C 109.5 . .
C18 C21 H21A 109.5 . .
C18 C21 H21B 109.5 . .
H21A C21 H21B 109.5 . .
C18 C21 H21C 109.5 . .
H21A C21 H21C 109.5 . .
H21B C21 H21C 109.5 . .
C17 C22 H22A 109.5 . .
C17 C22 H22B 109.5 . .
H22A C22 H22B 109.5 . .
C17 C22 H22C 109.5 . .
H22A C22 H22C 109.5 . .
H22B C22 H22C 109.5 . .
C16 C23 H23A 109.5 . .
C16 C23 H23B 109.5 . .
H23A C23 H23B 109.5 . .
C16 C23 H23C 109.5 . .
H23A C23 H23C 109.5 . .
H23B C23 H23C 109.5 . .
C15 C24 H24A 109.5 . .
C15 C24 H24B 109.5 . .
H24A C24 H24B 109.5 . .
C15 C24 H24C 109.5 . .
H24A C24 H24C 109.5 . .
H24B C24 H24C 109.5 . .
C26 C25 C30 121.5(3) . .
C26 C25 H25A 119.2 . .
C30 C25 H25A 119.2 . .
C25 C26 C27 118.0(3) . .
C25 C26 C31 120.5(3) . .
C27 C26 C31 121.5(3) . .
C28 C27 C26 121.2(3) . .
C28 C27 H27A 119.4 . .
C26 C27 H27A 119.4 . .
C27 C28 C29 120.1(3) . .
C27 C28 H28A 119.9 . .
C29 C28 H28A 119.9 . .
C30 C29 C28 119.2(3) . .
C30 C29 H29A 120.4 . .
C28 C29 H29A 120.4 . .
C25 C30 C29 120.0(3) . .
C25 C30 H30A 120.0 . .
C29 C30 H30A 120.0 . .
C26 C31 H31A 109.5 . .
C26 C31 H31B 109.5 . .
H31A C31 H31B 109.5 . .
C26 C31 H31C 109.5 . .
H31A C31 H31C 109.5 . .
H31B C31 H31C 109.5 . .
C33 C32 C37 119.9(4) . .
C33 C32 H32A 120.1 . .
C37 C32 H32A 120.1 . .
C32 C33 C34 119.7(4) . .
C32 C33 C38 120.1(4) . .
C34 C33 C38 120.2(4) . .
C35 C34 C33 121.3(4) . .
C35 C34 H34A 119.4 . .
C33 C34 H34A 119.4 . .
C34 C35 C36 122.3(4) . .
C34 C35 H35A 118.9 . .
C36 C35 H35A 118.9 . .
C35 C36 C37 119.5(4) . .
C35 C36 H36A 120.2 . .
C37 C36 H36A 120.2 . .
C36 C37 C32 117.4(4) . .
C36 C37 H37A 121.3 . .
C32 C37 H37A 121.3 . .
C33 C38 H38A 109.5 . .
C33 C38 H38B 109.5 . .
H38A C38 H38B 109.5 . .
C33 C38 H38C 109.5 . .
H38A C38 H38C 109.5 . .
H38B C38 H38C 109.5 . .

loop_
_geom_bond_atom_site_label_1
_geom_bond_atom_site_label_2
_geom_bond_distance
_geom_bond_site_symmetry_2
Yb1 C7 2.5977(19) .
Yb1 C16 2.598(2) .
Yb1 C6 2.6029(19) .
Yb1 C8 2.612(2) .
Yb1 C15 2.613(2) .
Yb1 C9 2.617(2) .
Yb1 C19 2.621(2) .
Yb1 C5 2.622(2) .
Yb1 C1 2.625(2) .
Yb1 C17 2.630(2) .
Yb1 C18 2.640(2) .
Yb1 C4 2.643(2) 2_666
Yb1 H1A 2.55(3) .
Yb1 H1B 2.55(3) .
Yb1 H1C 2.58(3) .
Al1 C2 1.985(2) .
Al1 C3 1.988(2) .
Al1 C1 2.043(2) .
Al1 C4 2.055(2) .
C1 H1A 0.953(15) .
C1 H1B 0.970(15) .
C1 H1C 0.959(15) .
C2 H2A 0.9800 .
C2 H2B 0.9800 .
C2 H2C 0.9800 .
C3 H3A 0.9800 .
C3 H3B 0.9800 .
C3 H3C 0.9800 .
C4 Yb1 2.643(2) 2_666
C4 H4A 0.959(15) .
C4 H4B 0.965(15) .
C4 H4C 0.974(15) .
C5 C6 1.424(3) .
C5 C9 1.425(3) .
C5 C14 1.502(3) .
C6 C7 1.413(3) .
C6 C13 1.506(3) .
C7 C8 1.429(3) .
C7 C12 1.507(3) .
C8 C9 1.413(3) .
C8 C11 1.506(3) .
C9 C10 1.502(3) .
C10 H10A 0.9800 .
C10 H10B 0.9800 .
C10 H10C 0.9800 .
C11 H11A 0.9800 .
C11 H11B 0.9800 .
C11 H11C 0.9800 .
C12 H12A 0.9800 .
C12 H12B 0.9800 .
C12 H12C 0.9800 .
C13 H13A 0.9800 .
C13 H13B 0.9800 .
C13 H13C 0.9800 .
C14 H14A 0.9800 .
C14 H14B 0.9800 .
C14 H14C 0.9800 .
C15 C19 1.418(3) .
C15 C16 1.420(3) .
C15 C24 1.509(3) .
C16 C17 1.422(3) .
C16 C23 1.507(3) .
C17 C18 1.422(4) .
C17 C22 1.503(3) .
C18 C19 1.412(3) .
C18 C21 1.507(3) .
C19 C20 1.510(3) .
C20 H20A 0.9800 .
C20 H20B 0.9800 .
C20 H20C 0.9800 .
C21 H21A 0.9800 .
C21 H21B 0.9800 .
C21 H21C 0.9800 .
C22 H22A 0.9800 .
C22 H22B 0.9800 .
C22 H22C 0.9800 .
C23 H23A 0.9800 .
C23 H23B 0.9800 .
C23 H23C 0.9800 .
C24 H24A 0.9800 .
C24 H24B 0.9800 .
C24 H24C 0.9800 .
C25 C26 1.375(4) .
C25 C30 1.378(4) .
C25 H25A 0.9500 .
C26 C27 1.398(5) .
C26 C31 1.520(5) .
C27 C28 1.371(6) .
C27 H27A 0.9500 .
C28 C29 1.388(5) .
C28 H28A 0.9500 .
C29 C30 1.387(4) .
C29 H29A 0.9500 .
C30 H30A 0.9500 .
C31 H31A 0.9800 .
C31 H31B 0.9800 .
C31 H31C 0.9800 .
C32 C33 1.363(5) .
C32 C37 1.442(7) .
C32 H32A 0.9500 .
C33 C34 1.379(5) .
C33 C38 1.486(5) .
C34 C35 1.317(7) .
C34 H34A 0.9500 .
C35 C36 1.373(8) .
C35 H35A 0.9500 .
C36 C37 1.396(8) .
C36 H36A 0.9500 .
C37 H37A 0.9500 .
C38 H38A 0.9800 .
C38 H38B 0.9800 .
C38 H38C 0.9800 .

loop_
_geom_torsion_atom_site_label_1
_geom_torsion_atom_site_label_2
_geom_torsion_atom_site_label_3
_geom_torsion_atom_site_label_4
_geom_torsion
C9 C5 C6 C7 0.0(2)
C14 C5 C6 C7 172.82(19)
Yb1 C5 C6 C7 -66.89(14)
C9 C5 C6 C13 -173.3(2)
C14 C5 C6 C13 -0.5(3)
Yb1 C5 C6 C13 119.8(2)
C9 C5 C6 Yb1 66.90(14)
C14 C5 C6 Yb1 -120.3(2)
C5 C6 C7 C8 -0.4(2)
C13 C6 C7 C8 172.99(19)
Yb1 C6 C7 C8 -67.90(14)
C5 C6 C7 C12 -170.90(19)
C13 C6 C7 C12 2.5(3)
Yb1 C6 C7 C12 121.63(19)
C5 C6 C7 Yb1 67.47(14)
C13 C6 C7 Yb1 -119.1(2)
C6 C7 C8 C9 0.7(2)
C12 C7 C8 C9 170.7(2)
Yb1 C7 C8 C9 -67.08(14)
C6 C7 C8 C11 -167.2(2)
C12 C7 C8 C11 2.8(3)
Yb1 C7 C8 C11 125.0(2)
C6 C7 C8 Yb1 67.76(14)
C12 C7 C8 Yb1 -122.3(2)
C7 C8 C9 C5 -0.7(2)
C11 C8 C9 C5 167.82(19)
Yb1 C8 C9 C5 -67.10(14)
C7 C8 C9 C10 -172.6(2)
C11 C8 C9 C10 -4.1(3)
Yb1 C8 C9 C10 121.0(2)
C7 C8 C9 Yb1 66.41(14)
C11 C8 C9 Yb1 -125.1(2)
C6 C5 C9 C8 0.4(2)
C14 C5 C9 C8 -172.37(19)
Yb1 C5 C9 C8 66.92(14)
C6 C5 C9 C10 172.1(2)
C14 C5 C9 C10 -0.7(3)
Yb1 C5 C9 C10 -121.4(2)
C6 C5 C9 Yb1 -66.50(14)
C14 C5 C9 Yb1 120.7(2)
C19 C15 C16 C17 1.6(2)
C24 C15 C16 C17 -167.5(2)
Yb1 C15 C16 C17 68.83(15)
C19 C15 C16 C23 175.8(2)
C24 C15 C16 C23 6.7(3)
Yb1 C15 C16 C23 -117.0(2)
C19 C15 C16 Yb1 -67.19(14)
C24 C15 C16 Yb1 123.7(2)
C15 C16 C17 C18 -1.1(2)
C23 C16 C17 C18 -175.2(2)
Yb1 C16 C17 C18 67.29(15)
C15 C16 C17 C22 171.1(2)
C23 C16 C17 C22 -3.0(4)
Yb1 C16 C17 C22 -120.5(2)
C15 C16 C17 Yb1 -68.35(14)
C23 C16 C17 Yb1 117.5(2)
C16 C17 C18 C19 0.1(2)
C22 C17 C18 C19 -172.2(2)
Yb1 C17 C18 C19 66.17(15)
C16 C17 C18 C21 171.2(2)
C22 C17 C18 C21 -1.1(4)
Yb1 C17 C18 C21 -122.7(2)
C16 C17 C18 Yb1 -66.09(15)
C22 C17 C18 Yb1 121.6(2)
C17 C18 C19 C15 0.9(2)
C21 C18 C19 C15 -170.4(2)
Yb1 C18 C19 C15 67.28(14)
C17 C18 C19 C20 172.1(2)
C21 C18 C19 C20 0.8(4)
Yb1 C18 C19 C20 -121.5(2)
C17 C18 C19 Yb1 -66.36(15)
C21 C18 C19 Yb1 122.3(2)
C16 C15 C19 C18 -1.6(2)
C24 C15 C19 C18 167.5(2)
Yb1 C15 C19 C18 -68.12(15)
C16 C15 C19 C20 -172.7(2)
C24 C15 C19 C20 -3.6(3)
Yb1 C15 C19 C20 120.8(2)
C16 C15 C19 Yb1 66.54(14)
C24 C15 C19 Yb1 -124.4(2)
C30 C25 C26 C27 -0.4(4)
C30 C25 C26 C31 -179.9(3)
C25 C26 C27 C28 0.9(4)
C31 C26 C27 C28 -179.6(3)
C26 C27 C28 C29 -0.8(4)
C27 C28 C29 C30 0.0(4)
C26 C25 C30 C29 -0.4(4)
C28 C29 C30 C25 0.6(4)
C37 C32 C33 C34 -1.1(4)
C37 C32 C33 C38 179.3(3)
C32 C33 C34 C35 1.1(5)
C38 C33 C34 C35 -179.3(3)
C33 C34 C35 C36 -0.4(6)
C34 C35 C36 C37 -0.3(6)
C35 C36 C37 C32 0.3(5)
C33 C32 C37 C36 0.4(5)
